data_2206215
loop_
_publ_author_name
'Wei-Min Liu'
'You-Quan Zhu'
'Yi-Feng Wang'
'Gong-Chun Li'
'Hua-Zheng Yang'

_publ_section_title
;
 4-(4-<i>tert</i>-Butylphenoxy)-2-chloropyrimidine
;
_journal_issue 7
_journal_name_full 'Acta Crystallographica Section E'
_journal_page_first o2040
_journal_page_last o2041
_journal_paper_doi 10.1107/S1600536805017460
_journal_volume 61
_journal_year 2005
_chemical_formula_iupac 'C14 H15 Cl N2 O'
_chemical_formula_moiety 'C14 H15 Cl N2 O'
_chemical_formula_sum 'C14 H15 Cl N2 O'
_chemical_formula_weight 262.73
_chemical_name_systematic
;
4-(4-tert-Butylphenoxy)-2-chloropyrimidine
;
_space_group_IT_number 15
_symmetry_cell_setting monoclinic
_symmetry_space_group_name_Hall '-C 2yc'
_symmetry_space_group_name_H-M 'C 1 2/c 1'
_atom_sites_solution_hydrogens geom
_atom_sites_solution_primary direct
_atom_sites_solution_secondary difmap
_cell_angle_alpha 90.00
_cell_angle_beta 114.510(8)
_cell_angle_gamma 90.00
_cell_formula_units_Z 8
_cell_length_a 20.692(11)
_cell_length_b 12.456(6)
_cell_length_c 11.792(6)
_cell_measurement_reflns_used 602
_cell_measurement_temperature 294(2)
_cell_measurement_theta_max 21.18
_cell_measurement_theta_min 2.16
_cell_volume 2765(2)
_computing_cell_refinement SMART
_computing_data_collection 'SMART (Bruker, 1998)'
_computing_data_reduction 'SAINT (Bruker, 1999)'
_computing_molecular_graphics 'SHELXTL (Bruker 1999)'
_computing_publication_material SHELXTL
_computing_structure_refinement 'SHELXL97 (Sheldrick, 1997)'
_computing_structure_solution 'SHELXS97 (Sheldrick, 1997)'
_diffrn_ambient_temperature 294(2)
_diffrn_measured_fraction_theta_full 0.995
_diffrn_measured_fraction_theta_max 0.995
_diffrn_measurement_device_type 'Bruker SMART CCD area-detector'
_diffrn_measurement_method '\f and \w'
_diffrn_radiation_monochromator graphite
_diffrn_radiation_source 'fine-focus sealed tube'
_diffrn_radiation_type MoK\a
_diffrn_radiation_wavelength 0.71073
_diffrn_reflns_av_R_equivalents 0.0516
_diffrn_reflns_av_sigmaI/netI 0.0707
_diffrn_reflns_limit_h_max 25
_diffrn_reflns_limit_h_min -25
_diffrn_reflns_limit_k_max 15
_diffrn_reflns_limit_k_min -9
_diffrn_reflns_limit_l_max 14
_diffrn_reflns_limit_l_min -12
_diffrn_reflns_number 6731
_diffrn_reflns_theta_full 26.28
_diffrn_reflns_theta_max 26.28
_diffrn_reflns_theta_min 1.96
_diffrn_standards_decay_% 0
_diffrn_standards_number 0
_exptl_absorpt_coefficient_mu 0.266
_exptl_absorpt_correction_T_max 0.958
_exptl_absorpt_correction_T_min 0.932
_exptl_absorpt_correction_type multi-scan
_exptl_absorpt_process_details '(SADABS; Sheldrick, 1996)'
_exptl_crystal_colour yellow
_exptl_crystal_density_diffrn 1.262
_exptl_crystal_density_method 'not measured'
_exptl_crystal_description block
_exptl_crystal_F_000 1104
_exptl_crystal_size_max 0.20
_exptl_crystal_size_mid 0.18
_exptl_crystal_size_min 0.16
_refine_diff_density_max 0.176
_refine_diff_density_min -0.203
_refine_ls_extinction_method none
_refine_ls_goodness_of_fit_ref 1.001
_refine_ls_hydrogen_treatment constr
_refine_ls_matrix_type full
_refine_ls_number_parameters 182
_refine_ls_number_reflns 2788
_refine_ls_number_restraints 21
_refine_ls_restrained_S_all 1.006
_refine_ls_R_factor_all 0.1360
_refine_ls_R_factor_gt 0.0552
_refine_ls_shift/su_max 0.001
_refine_ls_shift/su_mean 0.000
_refine_ls_structure_factor_coef Fsqd
_refine_ls_weighting_details 'calc w = 1/[\s^2^(Fo^2^)+(0.0558P)^2^+0.1813P] where P = (Fo^2^+2Fc^2^)/3'
_refine_ls_weighting_scheme calc
_refine_ls_wR_factor_gt 0.1089
_refine_ls_wR_factor_ref 0.1337
_reflns_number_gt 1384
_reflns_number_total 2788
_reflns_threshold_expression I>2\s(I)
_cod_data_source_file is6079.cif
_cod_data_source_block I
_cod_depositor_comments
;
The following automatic conversions were performed:
'_symmetry_cell_setting' value 'Monoclinic' changed to 'monoclinic'
according to '/home/saulius/struct/CIF-dictionaries/cif_core.dic'
dictionary named 'cif_core.dic' version 2.4.1 from 2010-06-29.

Automatic conversion script
Id: cif_fix_enum 1527 2010-12-29 10:47:43Z saulius 

The following automatic conversions were performed:

'_symmetry_cell_setting' value 'Monoclinic' changed to 'monoclinic'
according to /home/saulius/struct/CIF-dictionaries/cif_core.dic
dictionary named 'cif_core.dic' version 2.4.1 from 2010-06-29.

Automatic conversion script
Id: cif_fix_values 1715 2011-07-08 13:25:40Z adriana 
;
_cod_original_sg_symbol_H-M 'C 2/c'
_cod_database_code 2206215
_cod_database_fobs_code 2206215

loop_
_symmetry_equiv_pos_as_xyz
'x, y, z'
'-x, y, -z+1/2'
'x+1/2, y+1/2, z'
'-x+1/2, y+1/2, -z+1/2'
'-x, -y, -z'
'x, -y, z-1/2'
'-x+1/2, -y+1/2, -z'
'x+1/2, -y+1/2, z-1/2'

loop_
_atom_site_label
_atom_site_fract_x
_atom_site_fract_y
_atom_site_fract_z
_atom_site_U_iso_or_equiv
_atom_site_adp_type
_atom_site_calc_flag
_atom_site_refinement_flags
_atom_site_occupancy
_atom_site_disorder_assembly
_atom_site_disorder_group
_atom_site_type_symbol
Cl1 0.40694(5) 1.22543(6) 0.25627(7) 0.0777(3) Uani d . 1 . . Cl
O1 0.38020(12) 0.84917(15) 0.31959(18) 0.0769(7) Uani d . 1 . . O
N1 0.39398(12) 1.02521(17) 0.3017(2) 0.0529(6) Uani d . 1 . . N
N2 0.41741(13) 1.14932(17) 0.4668(2) 0.0638(7) Uani d . 1 . . N
C1 0.40606(14) 1.1210(2) 0.3531(3) 0.0517(7) Uani d . 1 . . C
C2 0.41597(16) 1.0671(2) 0.5384(3) 0.0651(8) Uani d . 1 . . C
H2 0.4236 1.0817 0.6204 0.078 Uiso calc R 1 . . H
C3 0.40400(15) 0.9630(2) 0.4990(3) 0.0569(8) Uani d . 1 . . C
H3 0.4035 0.9072 0.5511 0.068 Uiso calc R 1 . . H
C4 0.39272(14) 0.9461(2) 0.3766(3) 0.0512(7) Uani d . 1 . . C
C5 0.37069(18) 0.7597(2) 0.3837(3) 0.0564(8) Uani d . 1 . . C
C6 0.30387(17) 0.7328(2) 0.3701(3) 0.0635(8) Uani d . 1 . . C
H6 0.2654 0.7764 0.3240 0.076 Uiso calc R 1 . . H
C7 0.29395(15) 0.6402(2) 0.4257(3) 0.0570(8) Uani d . 1 . . C
H7 0.2484 0.6225 0.4164 0.068 Uiso calc R 1 . . H
C8 0.34992(14) 0.5727(2) 0.4948(2) 0.0460(7) Uani d . 1 A . C
C9 0.41660(15) 0.6037(2) 0.5063(3) 0.0584(8) Uani d . 1 . . C
H9 0.4554 0.5607 0.5523 0.070 Uiso calc R 1 . . H
C10 0.42759(16) 0.6963(2) 0.4520(3) 0.0636(8) Uani d . 1 . . C
H10 0.4731 0.7152 0.4618 0.076 Uiso calc R 1 . . H
C11 0.33683(15) 0.4698(2) 0.5517(2) 0.0542(7) Uani d D 1 . . C
C12 0.3003(3) 0.4941(3) 0.6372(5) 0.1043(15) Uani d PD 0.87 A 1 C
H12A 0.3313 0.5361 0.7067 0.157 Uiso calc PR 0.87 A 1 H
H12B 0.2890 0.4280 0.6669 0.157 Uiso calc PR 0.87 A 1 H
H12C 0.2573 0.5336 0.5920 0.157 Uiso calc PR 0.87 A 1 H
C13 0.4038(2) 0.4055(3) 0.6253(5) 0.1038(15) Uani d PD 0.87 A 1 C
H13A 0.4352 0.4476 0.6943 0.156 Uiso calc PR 0.87 A 1 H
H13B 0.4269 0.3876 0.5721 0.156 Uiso calc PR 0.87 A 1 H
H13C 0.3913 0.3408 0.6558 0.156 Uiso calc PR 0.87 A 1 H
C14 0.2884(3) 0.3951(3) 0.4465(4) 0.1115(17) Uani d PD 0.87 A 1 C
H14A 0.2446 0.4313 0.3980 0.167 Uiso calc PR 0.87 A 1 H
H14B 0.2787 0.3311 0.4821 0.167 Uiso calc PR 0.87 A 1 H
H14C 0.3118 0.3764 0.3939 0.167 Uiso calc PR 0.87 A 1 H
C12' 0.3797(12) 0.487(2) 0.6911(10) 0.084(8) Uiso d PD 0.13 A 2 C
H12D 0.4294 0.4884 0.7093 0.126 Uiso calc PR 0.13 A 2 H
H12E 0.3703 0.4298 0.7365 0.126 Uiso calc PR 0.13 A 2 H
H12F 0.3664 0.5543 0.7153 0.126 Uiso calc PR 0.13 A 2 H
C13' 0.3649(14) 0.3776(17) 0.503(3) 0.113(11) Uiso d PD 0.13 A 2 C
H13D 0.3445 0.3117 0.5151 0.170 Uiso calc PR 0.13 A 2 H
H13E 0.4156 0.3745 0.5471 0.170 Uiso calc PR 0.13 A 2 H
H13F 0.3524 0.3879 0.4157 0.170 Uiso calc PR 0.13 A 2 H
C14' 0.2591(6) 0.453(2) 0.526(3) 0.105(10) Uiso d PD 0.13 A 2 C
H14D 0.2553 0.3981 0.5795 0.158 Uiso calc PR 0.13 A 2 H
H14E 0.2332 0.4320 0.4403 0.158 Uiso calc PR 0.13 A 2 H
H14F 0.2398 0.5190 0.5406 0.158 Uiso calc PR 0.13 A 2 H

loop_
_atom_site_aniso_label
_atom_site_aniso_U_11
_atom_site_aniso_U_22
_atom_site_aniso_U_33
_atom_site_aniso_U_12
_atom_site_aniso_U_13
_atom_site_aniso_U_23
Cl1 0.1021(7) 0.0595(5) 0.0724(6) -0.0104(4) 0.0370(5) 0.0079(4)
O1 0.131(2) 0.0497(12) 0.0607(13) -0.0141(11) 0.0507(13) -0.0059(10)
N1 0.0622(16) 0.0494(14) 0.0475(14) -0.0061(11) 0.0231(12) -0.0029(12)
N2 0.0817(19) 0.0556(15) 0.0615(17) -0.0106(12) 0.0371(15) -0.0099(13)
C1 0.0490(18) 0.0523(18) 0.055(2) -0.0010(13) 0.0229(15) 0.0013(15)
C2 0.079(2) 0.071(2) 0.0504(19) -0.0125(16) 0.0312(17) -0.0101(17)
C3 0.070(2) 0.0546(19) 0.0501(19) -0.0068(14) 0.0282(16) 0.0008(14)
C4 0.0559(19) 0.0501(18) 0.0497(18) -0.0032(13) 0.0240(15) -0.0039(14)
C5 0.081(2) 0.0430(17) 0.0503(18) -0.0033(16) 0.0325(18) -0.0028(14)
C6 0.068(2) 0.0557(18) 0.062(2) 0.0172(16) 0.0225(17) 0.0092(15)
C7 0.0489(19) 0.0568(18) 0.0633(19) 0.0055(14) 0.0211(16) 0.0065(15)
C8 0.0459(18) 0.0483(16) 0.0429(16) 0.0006(13) 0.0174(14) -0.0081(12)
C9 0.052(2) 0.0579(18) 0.0586(19) 0.0063(14) 0.0164(16) 0.0029(15)
C10 0.057(2) 0.068(2) 0.068(2) -0.0131(16) 0.0289(18) -0.0075(16)
C11 0.061(2) 0.0488(16) 0.0493(17) 0.0046(14) 0.0192(16) 0.0031(14)
C12 0.154(5) 0.080(3) 0.127(4) 0.019(3) 0.107(4) 0.027(3)
C13 0.094(3) 0.084(3) 0.128(4) 0.027(2) 0.041(3) 0.052(3)
C14 0.157(5) 0.071(3) 0.084(3) -0.046(3) 0.028(3) -0.004(2)

loop_
_atom_type_symbol
_atom_type_description
_atom_type_scat_dispersion_real
_atom_type_scat_dispersion_imag
_atom_type_scat_source
C C 0.0033 0.0016 'International Tables Vol C Tables 4.2.6.8 and 6.1.1.4'
H H 0.0000 0.0000 'International Tables Vol C Tables 4.2.6.8 and 6.1.1.4'
N N 0.0061 0.0033 'International Tables Vol C Tables 4.2.6.8 and 6.1.1.4'
O O 0.0106 0.0060 'International Tables Vol C Tables 4.2.6.8 and 6.1.1.4'
Cl Cl 0.1484 0.1585 'International Tables Vol C Tables 4.2.6.8 and 6.1.1.4'

loop_
_geom_angle_atom_site_label_1
_geom_angle_atom_site_label_2
_geom_angle_atom_site_label_3
_geom_angle
_geom_angle_publ_flag
C4 O1 C5 118.8(2) ?
C1 N1 C4 114.8(2) ?
C1 N2 C2 113.5(2) ?
N2 C1 N1 129.4(2) ?
N2 C1 Cl1 115.2(2) ?
N1 C1 Cl1 115.4(2) ?
N2 C2 C3 124.2(3) ?
N2 C2 H2 117.9 ?
C3 C2 H2 117.9 ?
C2 C3 C4 115.4(3) ?
C2 C3 H3 122.3 ?
C4 C3 H3 122.3 ?
N1 C4 O1 112.6(2) ?
N1 C4 C3 122.7(2) ?
O1 C4 C3 124.7(2) ?
C6 C5 C10 120.6(3) ?
C6 C5 O1 119.5(3) yes
C10 C5 O1 119.7(3) yes
C5 C6 C7 119.4(3) yes
C5 C6 H6 120.3 ?
C7 C6 H6 120.3 ?
C6 C7 C8 122.1(3) ?
C6 C7 H7 119.0 ?
C8 C7 H7 119.0 ?
C9 C8 C7 116.3(3) ?
C9 C8 C11 122.9(2) ?
C7 C8 C11 120.7(2) ?
C10 C9 C8 122.4(3) ?
C10 C9 H9 118.8 ?
C8 C9 H9 118.8 ?
C5 C10 C9 119.2(3) ?
C5 C10 H10 120.4 ?
C9 C10 H10 120.4 ?
C13' C11 C13 54.0(10) ?
C13' C11 C14' 111.3(10) ?
C13 C11 C14' 132.8(11) ?
C13' C11 C12 141.5(11) ?
C13 C11 C12 108.2(3) ?
C14' C11 C12 52.1(10) ?
C13' C11 C8 107.9(11) ?
C13 C11 C8 114.1(3) ?
C14' C11 C8 113.1(11) ?
C12 C11 C8 110.6(2) ?
C13' C11 C12' 112.1(10) ?
C13 C11 C12' 58.3(9) ?
C14' C11 C12' 109.3(9) ?
C12 C11 C12' 59.0(9) ?
C8 C11 C12' 103.0(10) ?
C13' C11 C14 57.1(10) ?
C13 C11 C14 106.0(3) ?
C14' C11 C14 58.4(10) ?
C12 C11 C14 108.5(3) ?
C8 C11 C14 109.2(2) ?
C12' C11 C14 147.8(10) ?
C11 C12 H12A 109.5 ?
C11 C12 H12B 109.5 ?
C11 C12 H12C 109.5 ?
C11 C13 H13A 109.5 ?
C11 C13 H13B 109.5 ?
C11 C13 H13C 109.5 ?
C11 C14 H14A 109.5 ?
C11 C14 H14B 109.5 ?
C11 C14 H14C 109.5 ?
C11 C12' H12D 109.5 ?
C11 C12' H12E 109.5 ?
H12D C12' H12E 109.5 ?
C11 C12' H12F 109.5 ?
H12D C12' H12F 109.5 ?
H12E C12' H12F 109.5 ?
C11 C13' H13D 109.5 ?
C11 C13' H13E 109.5 ?
H13D C13' H13E 109.5 ?
C11 C13' H13F 109.5 ?
H13D C13' H13F 109.5 ?
H13E C13' H13F 109.5 ?
C11 C14' H14D 109.5 ?
C11 C14' H14E 109.5 ?
H14D C14' H14E 109.5 ?
C11 C14' H14F 109.5 ?
H14D C14' H14F 109.5 ?
H14E C14' H14F 109.5 ?

loop_
_geom_bond_atom_site_label_1
_geom_bond_atom_site_label_2
_geom_bond_distance
_geom_bond_publ_flag
Cl1 C1 1.736(3) ?
O1 C4 1.354(3) yes
O1 C5 1.406(3) yes
N1 C1 1.315(3) ?
N1 C4 1.330(3) ?
N2 C1 1.310(3) yes
N2 C2 1.336(3) yes
C2 C3 1.365(3) yes
C2 H2 0.9300 ?
C3 C4 1.380(4) ?
C3 H3 0.9300 ?
C5 C6 1.366(4) ?
C5 C10 1.368(4) ?
C6 C7 1.383(3) ?
C6 H6 0.9300 ?
C7 C8 1.389(4) ?
C7 H7 0.9300 ?
C8 C9 1.384(4) ?
C8 C11 1.523(3) ?
C9 C10 1.382(4) ?
C9 H9 0.9300 ?
C10 H10 0.9300 ?
C11 C13' 1.504(9) ?
C11 C13 1.521(4) ?
C11 C14' 1.521(9) ?
C11 C12 1.522(4) ?
C11 C12' 1.525(9) ?
C11 C14 1.541(4) ?
C12 H12A 0.9600 ?
C12 H12B 0.9600 ?
C12 H12C 0.9600 ?
C13 H13A 0.9600 ?
C13 H13B 0.9600 ?
C13 H13C 0.9600 ?
C14 H14A 0.9600 ?
C14 H14B 0.9600 ?
C14 H14C 0.9600 ?
C12' H12D 0.9600 ?
C12' H12E 0.9600 ?
C12' H12F 0.9600 ?
C13' H13D 0.9600 ?
C13' H13E 0.9600 ?
C13' H13F 0.9600 ?
C14' H14D 0.9600 ?
C14' H14E 0.9600 ?
C14' H14F 0.9600 ?

loop_
_geom_torsion_atom_site_label_1
_geom_torsion_atom_site_label_2
_geom_torsion_atom_site_label_3
_geom_torsion_atom_site_label_4
_geom_torsion
_geom_torsion_publ_flag
C2 N2 C1 N1 -0.2(4) ?
C2 N2 C1 Cl1 179.7(2) ?
C4 N1 C1 N2 0.5(4) ?
C4 N1 C1 Cl1 -179.3(2) ?
C1 N2 C2 C3 0.1(4) ?
N2 C2 C3 C4 -0.2(4) ?
C1 N1 C4 O1 -179.9(2) yes
C1 N1 C4 C3 -0.7(4) yes
C5 O1 C4 N1 -174.0(3) yes
C5 O1 C4 C3 6.8(4) yes
C2 C3 C4 N1 0.6(4) ?
C2 C3 C4 O1 179.7(3) yes
C4 O1 C5 C6 91.2(3) yes
C4 O1 C5 C10 -93.2(3) yes
C10 C5 C6 C7 -0.4(4) ?
O1 C5 C6 C7 175.2(2) yes
C5 C6 C7 C8 -0.3(4) ?
C6 C7 C8 C9 0.6(4) ?
C6 C7 C8 C11 -178.3(2) ?
C7 C8 C9 C10 -0.3(4) ?
C11 C8 C9 C10 178.6(2) ?
C6 C5 C10 C9 0.7(4) ?
O1 C5 C10 C9 -174.8(2) yes
C8 C9 C10 C5 -0.4(4) ?
C9 C8 C11 C13' -56.2(12) ?
C7 C8 C11 C13' 122.6(12) ?
C9 C8 C11 C13 1.6(4) ?
C7 C8 C11 C13 -179.6(3) ?
C9 C8 C11 C14' -179.7(12) ?
C7 C8 C11 C14' -0.9(12) ?
C9 C8 C11 C12 123.8(3) ?
C7 C8 C11 C12 -57.3(4) ?
C9 C8 C11 C12' 62.4(10) ?
C7 C8 C11 C12' -118.7(10) ?
C9 C8 C11 C14 -116.8(3) ?
C7 C8 C11 C14 62.1(4) ?
